data_7703639
loop_
_publ_author_name
'Ghorai, Pravat'
'Pal, Kunal'
'Karmakar, Parimal'
'Saha, Amrita'

_publ_section_title
;
 The development of two fluorescent chemosensors for the selective
 detection of Zn<sup>2+</sup> and Al<sup>3+</sup> ions in a quinoline
 platform by tuning the substituents in the receptor part: elucidation of
 the structures of the metal-bound chemosensors and biological studies.
;
_journal_issue 15
_journal_name_full 'Dalton transactions (Cambridge, England : 2003)'
_journal_page_first 4758
_journal_page_last 4773
_journal_paper_doi 10.1039/c9dt04902a
_journal_volume 49
_journal_year 2020
_chemical_formula_sum 'C32 H20 Al N7 O9'
_chemical_formula_weight 673.53
_space_group_crystal_system monoclinic
_space_group_IT_number 14
_space_group_name_Hall '-P 2yn'
_space_group_name_H-M_alt 'P 1 21/n 1'
_atom_sites_solution_hydrogens mixed
_audit_creation_method SHELXL-2017/1
_audit_update_record
;
2019-10-17 deposited with the CCDC.	2020-03-02 downloaded from the CCDC.
;
_cell_angle_alpha 90
_cell_angle_beta 101.622(2)
_cell_angle_gamma 90
_cell_formula_units_Z 4
_cell_length_a 12.5503(9)
_cell_length_b 14.1977(10)
_cell_length_c 16.8800(12)
_cell_measurement_reflns_used 6508
_cell_measurement_temperature 273(2)
_cell_measurement_theta_max 27.110
_cell_measurement_theta_min 1.891
_cell_volume 2946.1(4)
_computing_structure_refinement 'SHELXL-2017/1 (Sheldrick, 2017)'
_computing_structure_solution 'SHELXT 2014/5 (Sheldrick, 2014)'
_diffrn_ambient_temperature 273(2)
_diffrn_measured_fraction_theta_full 0.992
_diffrn_measured_fraction_theta_max 0.993
_diffrn_measurement_device_type CCD
_diffrn_measurement_method 'omega and phi scans'
_diffrn_radiation_type MoK\a
_diffrn_radiation_wavelength 0.71073
_diffrn_reflns_av_R_equivalents 0.0277
_diffrn_reflns_av_unetI/netI 0.0183
_diffrn_reflns_Laue_measured_fraction_full 0.992
_diffrn_reflns_Laue_measured_fraction_max 0.993
_diffrn_reflns_limit_h_max 16
_diffrn_reflns_limit_h_min -16
_diffrn_reflns_limit_k_max 18
_diffrn_reflns_limit_k_min -18
_diffrn_reflns_limit_l_max 21
_diffrn_reflns_limit_l_min -21
_diffrn_reflns_number 42415
_diffrn_reflns_point_group_measured_fraction_full 0.992
_diffrn_reflns_point_group_measured_fraction_max 0.993
_diffrn_reflns_theta_full 25.242
_diffrn_reflns_theta_max 27.110
_diffrn_reflns_theta_min 1.891
_diffrn_source 'fine-focus sealed tube'
_exptl_absorpt_coefficient_mu 0.141
_exptl_absorpt_correction_type multi-scan
_exptl_crystal_colour yellow
_exptl_crystal_density_diffrn 1.519
_exptl_crystal_density_method 'not measured'
_exptl_crystal_description block
_exptl_crystal_F_000 1384
_exptl_transmission_factor_max 0.7543
_exptl_transmission_factor_min 0.6434
_refine_diff_density_max 1.888
_refine_diff_density_min -0.590
_refine_diff_density_rms 0.099
_refine_ls_extinction_method none
_refine_ls_goodness_of_fit_ref 1.510
_refine_ls_hydrogen_treatment mixed
_refine_ls_matrix_type full
_refine_ls_number_parameters 450
_refine_ls_number_reflns 6465
_refine_ls_number_restraints 0
_refine_ls_restrained_S_all 1.510
_refine_ls_R_factor_all 0.1071
_refine_ls_R_factor_gt 0.0936
_refine_ls_shift/su_max 0.001
_refine_ls_shift/su_mean 0.000
_refine_ls_structure_factor_coef Fsqd
_refine_ls_weighting_details 'w=1/[\s^2^(Fo^2^)+(0.2000P)^2^] where P=(Fo^2^+2Fc^2^)/3'
_refine_ls_weighting_scheme calc
_refine_ls_wR_factor_gt 0.3187
_refine_ls_wR_factor_ref 0.3438
_reflns_Friedel_coverage 0.000
_reflns_number_gt 5168
_reflns_number_total 6465
_reflns_threshold_expression 'I > 2\s(I)'
_cod_data_source_file c9dt04902a2.cif
_cod_data_source_block shelx_CCDC1
_cod_depositor_comments
;
The following automatic conversions were performed:

data item '_exptl_absorpt_correction_type' value 'MULTI-SCAN' was
changed to 'multi-scan' in accordance with the
/home/data/users/saulius/crontab/automatic-downloads/rss-feeds/RSC/lib/dictionaries/cif_core.dic
dictionary named 'cif_core.dic' version 2.4.2 last updated on
2011-04-26.

Automatic conversion script
Id: cif_fix_values 7556 2019-12-06 15:28:31Z antanas 

 Adding full bibliography for 7703638--7703639.cif.
;
_cod_original_sg_symbol_H-M 'P 21/n'
_cod_database_code 7703639
_shelx_shelxl_version_number 2017/1
_shelx_space_group_comment
;
The symmetry employed for this shelxl refinement is uniquely defined
by the following loop, which should always be used as a source of
symmetry information in preference to the above space-group names.
They are only intended as comments.
;

loop_
_space_group_symop_operation_xyz
'x, y, z'
'-x+1/2, y+1/2, -z+1/2'
'-x, -y, -z'
'x-1/2, -y-1/2, z-1/2'

loop_
_atom_site_label
_atom_site_type_symbol
_atom_site_fract_x
_atom_site_fract_y
_atom_site_fract_z
_atom_site_U_iso_or_equiv
_atom_site_adp_type
_atom_site_occupancy
_atom_site_site_symmetry_order
_atom_site_calc_flag
_atom_site_refinement_flags_posn
_atom_site_refinement_flags_adp
_atom_site_refinement_flags_occupancy
_atom_site_disorder_assembly
_atom_site_disorder_group
Al Al 0.37448(6) 0.44232(6) 0.73015(5) 0.0425(3) Uani 1 1 d . . . . .
O2 O 0.28746(16) 0.39714(16) 0.79590(14) 0.0569(6) Uani 1 1 d . . . . .
O1 O 0.36120(17) 0.33896(14) 0.66563(14) 0.0564(6) Uani 1 1 d . . . . .
N1 N 0.4099(2) 0.55318(16) 0.80776(15) 0.0463(6) Uani 1 1 d . . . . .
N2 N 0.50992(17) 0.39296(15) 0.79989(13) 0.0406(5) Uani 1 1 d . . . . .
N3 N 0.4579(2) 0.51213(17) 0.65595(14) 0.0464(6) Uani 1 1 d . . . . .
N4 N 0.24881(19) 0.50443(16) 0.65803(15) 0.0464(6) Uani 1 1 d . . . . .
C6 C 0.5229(2) 0.2536(2) 0.72013(18) 0.0457(6) Uani 1 1 d . . . . .
C1 C 0.4246(2) 0.26843(19) 0.66192(18) 0.0471(6) Uani 1 1 d . . . . .
C7 C 0.5582(2) 0.3162(2) 0.78808(17) 0.0445(6) Uani 1 1 d . . . . .
C8 C 0.5538(2) 0.45163(19) 0.86763(16) 0.0417(6) Uani 1 1 d . . . . .
C17 C 0.4987(2) 0.5376(2) 0.86785(17) 0.0442(6) Uani 1 1 d . . . . .
C24 C 0.1472(2) 0.4881(2) 0.65935(19) 0.0486(7) Uani 1 1 d . . . . .
O4 O 0.6053(3) -0.0182(2) 0.5880(2) 0.0946(10) Uani 1 1 d . . . . .
N5 N 0.6356(3) 0.0396(2) 0.6409(2) 0.0751(9) Uani 1 1 d . . . . .
C25 C 0.2782(3) 0.5624(2) 0.59694(19) 0.0495(7) Uani 1 1 d . . . . .
C2 C 0.3983(3) 0.2013(2) 0.5990(2) 0.0573(8) Uani 1 1 d . . . . .
H2 H 0.333750 0.207850 0.561153 0.069 Uiso 1 1 calc R U . . .
C9 C 0.6402(3) 0.4312(2) 0.92883(19) 0.0544(7) Uani 1 1 d . . . . .
H9 H 0.676516 0.374055 0.929183 0.065 Uiso 1 1 calc R U . . .
C16 C 0.3554(3) 0.6327(2) 0.8086(2) 0.0552(7) Uani 1 1 d . . . . .
H16 H 0.295451 0.643411 0.767231 0.066 Uiso 1 1 calc R U . . .
C29 C 0.4327(3) 0.6171(2) 0.5404(2) 0.0588(8) Uani 1 1 d . . . . .
C3 C 0.4645(3) 0.1280(3) 0.5924(2) 0.0615(8) Uani 1 1 d . . . . .
H3 H 0.445515 0.085211 0.550179 0.074 Uiso 1 1 calc R U . . .
C23 C 0.1106(2) 0.4311(2) 0.7180(2) 0.0523(7) Uani 1 1 d . . . . .
O6 O -0.1865(3) 0.2888(3) 0.8045(3) 0.1213(14) Uani 1 1 d . . . . .
C27 C 0.2503(4) 0.6657(3) 0.4824(2) 0.0778(11) Uani 1 1 d . . . . .
H27 H 0.202485 0.699589 0.443475 0.093 Uiso 1 1 calc R U . . .
C26 C 0.2088(3) 0.6135(3) 0.5399(2) 0.0651(9) Uani 1 1 d . . . . .
H26 H 0.134552 0.613517 0.539333 0.078 Uiso 1 1 calc R U . . .
C28 C 0.3584(4) 0.6681(3) 0.4821(2) 0.0720(10) Uani 1 1 d . . . . .
H28 H 0.383534 0.703587 0.443325 0.086 Uiso 1 1 calc R U . . .
C4 C 0.5614(3) 0.1166(2) 0.6489(2) 0.0569(8) Uani 1 1 d . . . . .
C14 C 0.3836(3) 0.7022(2) 0.8689(2) 0.0653(9) Uani 1 1 d . . . . .
H14 H 0.342339 0.756804 0.867682 0.078 Uiso 1 1 calc R U . . .
C10 C 0.6738(3) 0.4968(3) 0.9909(2) 0.0618(9) Uani 1 1 d . . . . .
H10 H 0.732521 0.482527 1.032264 0.074 Uiso 1 1 calc R U . . .
C13 C 0.4720(3) 0.6879(2) 0.9286(2) 0.0628(9) Uani 1 1 d . . . . .
H13 H 0.492173 0.733433 0.968462 0.075 Uiso 1 1 calc R U . . .
C11 C 0.6218(3) 0.5816(3) 0.9918(2) 0.0624(9) Uani 1 1 d . . . . .
H11 H 0.645685 0.624022 1.033615 0.075 Uiso 1 1 calc R U . . .
C19 C 0.1383(3) 0.3315(3) 0.8388(3) 0.0691(10) Uani 1 1 d . . . . .
H19 H 0.184450 0.303274 0.882332 0.083 Uiso 1 1 calc R U . . .
C31 C 0.6113(3) 0.5643(3) 0.6041(2) 0.0667(9) Uani 1 1 d . . . . .
H31 H 0.686356 0.563723 0.608157 0.080 Uiso 1 1 calc R U . . .
N6 N -0.1566(3) 0.3415(3) 0.7530(3) 0.0912(12) Uani 1 1 d . . . . .
C30 C 0.5464(3) 0.6152(3) 0.5446(2) 0.0689(10) Uani 1 1 d . . . . .
H30 H 0.576760 0.648378 0.507053 0.083 Uiso 1 1 calc R U . . .
C22 C -0.0017(3) 0.4153(3) 0.7087(2) 0.0615(9) Uani 1 1 d . . . . .
H22 H -0.050060 0.442247 0.665645 0.074 Uiso 1 1 calc R U . . .
C20 C 0.0298(3) 0.3185(3) 0.8288(3) 0.0743(11) Uani 1 1 d . . . . .
H20 H 0.001669 0.282045 0.865505 0.089 Uiso 1 1 calc R U . . .
C21 C -0.0396(3) 0.3596(3) 0.7635(3) 0.0696(10) Uani 1 1 d . . . . .
N100 N 0.3868(3) 0.8603(2) 1.0552(2) 0.0669(8) Uani 1 1 d . . . . .
C5 C 0.5897(2) 0.1778(2) 0.7126(2) 0.0529(7) Uani 1 1 d . . . . .
H5 H 0.653606 0.168362 0.750587 0.064 Uiso 1 1 calc R U . . .
C18 C 0.1834(2) 0.3878(2) 0.7839(2) 0.0511(7) Uani 1 1 d . . . . .
C12 C 0.5334(3) 0.6048(2) 0.93075(19) 0.0534(7) Uani 1 1 d . . . . .
C32 C 0.5640(3) 0.5129(2) 0.6591(2) 0.0559(8) Uani 1 1 d . . . . .
H32 H 0.608832 0.478198 0.699164 0.067 Uiso 1 1 calc R U . . .
C33 C 0.3916(3) 0.5639(2) 0.59729(18) 0.0487(7) Uani 1 1 d . . . . .
O5 O -0.2178(2) 0.3762(4) 0.6979(2) 0.1165(14) Uani 1 1 d . . . . .
O3 O 0.7213(3) 0.0360(3) 0.6852(2) 0.1189(15) Uani 1 1 d . . . . .
O103 O 0.3090(3) 0.8063(3) 1.0481(3) 0.1153(13) Uani 1 1 d . . . . .
O101 O 0.4769(5) 0.8247(4) 1.0931(4) 0.154(2) Uani 1 1 d . . . . .
O102 O 0.4305(5) 0.8977(5) 1.0025(4) 0.174(2) Uani 1 1 d . . . . .
H7 H 0.610(3) 0.289(2) 0.827(2) 0.056(9) Uiso 1 1 d . . . . .
H24 H 0.090(3) 0.521(2) 0.6246(19) 0.040(7) Uiso 1 1 d . . . . .

loop_
_atom_site_aniso_label
_atom_site_aniso_U_11
_atom_site_aniso_U_22
_atom_site_aniso_U_33
_atom_site_aniso_U_23
_atom_site_aniso_U_13
_atom_site_aniso_U_12
Al 0.0297(5) 0.0465(5) 0.0482(5) 0.0022(3) 0.0007(3) 0.0003(3)
O2 0.0325(10) 0.0707(14) 0.0642(13) 0.0196(11) 0.0023(9) -0.0028(9)
O1 0.0418(11) 0.0515(11) 0.0661(13) -0.0070(9) -0.0128(10) 0.0018(9)
N1 0.0431(12) 0.0479(12) 0.0480(13) 0.0015(10) 0.0097(10) -0.0014(9)
N2 0.0301(10) 0.0473(12) 0.0433(12) 0.0004(9) 0.0046(8) -0.0012(9)
N3 0.0386(12) 0.0567(13) 0.0429(12) -0.0026(10) 0.0056(10) -0.0025(10)
N4 0.0364(12) 0.0484(12) 0.0499(13) 0.0006(10) -0.0017(10) 0.0016(9)
C6 0.0365(13) 0.0505(14) 0.0487(14) -0.0006(12) 0.0058(11) -0.0007(11)
C1 0.0371(13) 0.0470(14) 0.0543(15) -0.0024(12) 0.0026(11) -0.0046(11)
C7 0.0303(12) 0.0545(15) 0.0456(14) 0.0009(12) 0.0005(10) 0.0001(11)
C8 0.0322(12) 0.0516(14) 0.0394(13) 0.0003(11) 0.0031(10) -0.0060(10)
C17 0.0364(13) 0.0542(14) 0.0428(14) -0.0021(12) 0.0099(10) -0.0047(11)
C24 0.0367(14) 0.0482(14) 0.0567(17) -0.0005(12) -0.0006(12) 0.0074(11)
O4 0.101(2) 0.0810(19) 0.103(2) -0.0310(17) 0.0242(19) 0.0173(17)
N5 0.078(2) 0.079(2) 0.068(2) -0.0157(17) 0.0157(17) 0.0205(18)
C25 0.0469(15) 0.0520(15) 0.0473(15) -0.0002(12) 0.0038(12) 0.0027(12)
C2 0.0478(16) 0.0610(17) 0.0567(17) -0.0090(14) -0.0048(13) -0.0050(14)
C9 0.0413(15) 0.0676(18) 0.0502(16) 0.0012(13) -0.0004(12) 0.0020(13)
C16 0.0475(16) 0.0559(16) 0.0630(18) 0.0026(14) 0.0126(13) 0.0085(13)
C29 0.071(2) 0.0598(17) 0.0471(16) 0.0004(13) 0.0165(15) 0.0038(15)
C3 0.0609(19) 0.0607(17) 0.0615(19) -0.0154(15) 0.0093(15) -0.0037(15)
C23 0.0338(14) 0.0556(16) 0.0652(19) 0.0002(14) 0.0046(12) 0.0048(11)
O6 0.0562(18) 0.147(3) 0.164(4) 0.030(3) 0.030(2) -0.028(2)
C27 0.089(3) 0.086(3) 0.054(2) 0.0213(18) 0.0040(19) 0.020(2)
C26 0.060(2) 0.067(2) 0.063(2) 0.0110(16) -0.0009(16) 0.0087(16)
C28 0.086(3) 0.080(2) 0.0531(19) 0.0190(17) 0.0199(18) 0.009(2)
C4 0.0555(18) 0.0549(16) 0.0618(18) -0.0046(14) 0.0153(14) 0.0065(14)
C14 0.069(2) 0.0536(17) 0.077(2) -0.0049(16) 0.0225(18) 0.0055(16)
C10 0.0507(17) 0.076(2) 0.0518(17) -0.0039(15) -0.0057(14) -0.0032(15)
C13 0.071(2) 0.0531(17) 0.066(2) -0.0138(15) 0.0188(17) -0.0092(15)
C11 0.063(2) 0.0686(19) 0.0542(18) -0.0100(16) 0.0079(15) -0.0126(17)
C19 0.0429(17) 0.083(2) 0.080(2) 0.0196(19) 0.0110(16) -0.0053(16)
C31 0.0528(19) 0.087(2) 0.065(2) 0.0029(18) 0.0221(16) -0.0070(17)
N6 0.0375(16) 0.114(3) 0.121(3) -0.010(3) 0.0145(19) -0.0052(18)
C30 0.075(2) 0.075(2) 0.063(2) 0.0057(17) 0.0292(18) -0.0082(18)
C22 0.0337(15) 0.0691(19) 0.077(2) -0.0014(17) 0.0006(14) 0.0076(13)
C20 0.0452(17) 0.082(2) 0.097(3) 0.019(2) 0.0196(18) -0.0083(17)
C21 0.0347(15) 0.077(2) 0.098(3) -0.002(2) 0.0162(17) -0.0063(15)
N100 0.0590(17) 0.0659(17) 0.076(2) -0.0138(16) 0.0142(15) -0.0092(15)
C5 0.0443(15) 0.0581(16) 0.0541(17) -0.0009(13) 0.0044(12) 0.0063(13)
C18 0.0333(13) 0.0555(16) 0.0620(17) 0.0060(13) 0.0038(12) -0.0007(11)
C12 0.0513(17) 0.0581(17) 0.0526(16) -0.0107(13) 0.0147(13) -0.0101(13)
C32 0.0418(15) 0.0694(19) 0.0558(17) 0.0039(15) 0.0084(13) -0.0004(14)
C33 0.0525(16) 0.0500(15) 0.0421(14) -0.0015(11) 0.0063(12) 0.0015(12)
O5 0.0397(15) 0.197(4) 0.109(3) 0.002(3) 0.0046(16) 0.001(2)
O3 0.094(2) 0.139(3) 0.109(3) -0.050(2) -0.014(2) 0.064(2)
O103 0.074(2) 0.096(2) 0.173(4) -0.020(3) 0.018(2) -0.0186(18)
O101 0.118(4) 0.157(4) 0.186(5) 0.010(4) 0.029(4) -0.025(3)
O102 0.149(5) 0.187(5) 0.181(6) 0.059(4) 0.024(5) -0.015(4)

loop_
_atom_type_symbol
_atom_type_description
_atom_type_scat_dispersion_real
_atom_type_scat_dispersion_imag
_atom_type_scat_source
C C 0.0033 0.0016 'International Tables Vol C Tables 4.2.6.8 and 6.1.1.4'
H H 0.0000 0.0000 'International Tables Vol C Tables 4.2.6.8 and 6.1.1.4'
Al Al 0.0645 0.0514 'International Tables Vol C Tables 4.2.6.8 and 6.1.1.4'
N N 0.0061 0.0033 'International Tables Vol C Tables 4.2.6.8 and 6.1.1.4'
O O 0.0106 0.0060 'International Tables Vol C Tables 4.2.6.8 and 6.1.1.4'

loop_
_geom_angle_atom_site_label_1
_geom_angle_atom_site_label_2
_geom_angle_atom_site_label_3
_geom_angle
_geom_angle_site_symmetry_1
_geom_angle_site_symmetry_3
_geom_angle_publ_flag
O1 Al O2 94.99(12) . . ?
O1 Al N2 91.97(10) . . ?
O2 Al N2 93.50(10) . . ?
O1 Al N4 91.46(10) . . ?
O2 Al N4 91.73(10) . . ?
N2 Al N4 173.47(10) . . ?
O1 Al N1 172.54(10) . . ?
O2 Al N1 87.72(11) . . ?
N2 Al N1 80.91(10) . . ?
N4 Al N1 95.41(10) . . ?
O1 Al N3 91.19(11) . . ?
O2 Al N3 170.91(11) . . ?
N2 Al N3 92.93(10) . . ?
N4 Al N3 81.44(10) . . ?
N1 Al N3 86.96(10) . . ?
C18 O2 Al 130.8(2) . . ?
C1 O1 Al 132.42(18) . . ?
C16 N1 C17 118.5(3) . . ?
C16 N1 Al 128.3(2) . . ?
C17 N1 Al 113.10(19) . . ?
C7 N2 C8 120.1(2) . . ?
C7 N2 Al 125.58(19) . . ?
C8 N2 Al 114.36(17) . . ?
C32 N3 C33 119.0(3) . . ?
C32 N3 Al 128.0(2) . . ?
C33 N3 Al 113.0(2) . . ?
C24 N4 C25 120.9(2) . . ?
C24 N4 Al 124.6(2) . . ?
C25 N4 Al 114.14(19) . . ?
C5 C6 C1 120.4(3) . . ?
C5 C6 C7 117.1(3) . . ?
C1 C6 C7 122.5(3) . . ?
O1 C1 C2 120.5(3) . . ?
O1 C1 C6 122.5(3) . . ?
C2 C1 C6 117.1(3) . . ?
N2 C7 C6 124.5(2) . . ?
C9 C8 C17 119.9(3) . . ?
C9 C8 N2 126.7(3) . . ?
C17 C8 N2 113.5(2) . . ?
N1 C17 C8 117.9(2) . . ?
N1 C17 C12 121.7(3) . . ?
C8 C17 C12 120.4(3) . . ?
N4 C24 C23 124.6(3) . . ?
O3 N5 O4 123.1(4) . . ?
O3 N5 C4 119.3(3) . . ?
O4 N5 C4 117.6(3) . . ?
C26 C25 C33 119.4(3) . . ?
C26 C25 N4 126.4(3) . . ?
C33 C25 N4 114.2(3) . . ?
C3 C2 C1 121.8(3) . . ?
C8 C9 C10 119.7(3) . . ?
N1 C16 C14 123.4(3) . . ?
C33 C29 C28 118.2(4) . . ?
C33 C29 C30 117.6(3) . . ?
C28 C29 C30 124.2(3) . . ?
C2 C3 C4 119.9(3) . . ?
C22 C23 C24 118.1(3) . . ?
C22 C23 C18 119.2(3) . . ?
C24 C23 C18 122.7(3) . . ?
C28 C27 C26 121.8(3) . . ?
C25 C26 C27 119.6(4) . . ?
C27 C28 C29 120.3(3) . . ?
C5 C4 C3 121.0(3) . . ?
C5 C4 N5 118.5(3) . . ?
C3 C4 N5 120.5(3) . . ?
C13 C14 C16 118.7(3) . . ?
C11 C10 C9 121.3(3) . . ?
C14 C13 C12 120.4(3) . . ?
C10 C11 C12 120.6(3) . . ?
C20 C19 C18 121.2(3) . . ?
C30 C31 C32 119.5(3) . . ?
O5 N6 O6 123.5(4) . . ?
O5 N6 C21 119.7(4) . . ?
O6 N6 C21 116.8(4) . . ?
C31 C30 C29 119.5(3) . . ?
C21 C22 C23 119.5(3) . . ?
C19 C20 C21 119.8(4) . . ?
C22 C21 C20 122.0(3) . . ?
C22 C21 N6 119.6(4) . . ?
C20 C21 N6 118.4(4) . . ?
O103 N100 O102 130.3(5) . . ?
O103 N100 O101 113.9(4) . . ?
O102 N100 O101 93.1(5) . . ?
C4 C5 C6 119.9(3) . . ?
O2 C18 C19 118.6(3) . . ?
O2 C18 C23 123.2(3) . . ?
C19 C18 C23 118.2(3) . . ?
C11 C12 C13 124.6(3) . . ?
C11 C12 C17 118.1(3) . . ?
C13 C12 C17 117.2(3) . . ?
N3 C32 C31 122.4(3) . . ?
N3 C33 C29 122.1(3) . . ?
N3 C33 C25 117.2(3) . . ?
C29 C33 C25 120.8(3) . . ?

loop_
_geom_bond_atom_site_label_1
_geom_bond_atom_site_label_2
_geom_bond_distance
_geom_bond_site_symmetry_2
_geom_bond_publ_flag
Al O1 1.815(2) . ?
Al O2 1.823(2) . ?
Al N2 1.990(2) . ?
Al N4 1.993(2) . ?
Al N1 2.039(3) . ?
Al N3 2.044(3) . ?
O2 C18 1.288(4) . ?
O1 C1 1.289(3) . ?
N1 C16 1.321(4) . ?
N1 C17 1.365(4) . ?
N2 C7 1.282(4) . ?
N2 C8 1.432(3) . ?
N3 C32 1.321(4) . ?
N3 C33 1.372(4) . ?
N4 C24 1.301(4) . ?
N4 C25 1.425(4) . ?
C6 C5 1.386(4) . ?
C6 C1 1.430(4) . ?
C6 C7 1.448(4) . ?
C1 C2 1.416(4) . ?
C8 C9 1.370(4) . ?
C8 C17 1.403(4) . ?
C17 C12 1.428(4) . ?
C24 C23 1.424(5) . ?
O4 N5 1.215(4) . ?
N5 O3 1.181(5) . ?
N5 C4 1.460(4) . ?
C25 C26 1.368(4) . ?
C25 C33 1.421(4) . ?
C2 C3 1.349(5) . ?
C9 C10 1.402(5) . ?
C16 C14 1.411(5) . ?
C29 C33 1.399(5) . ?
C29 C28 1.412(5) . ?
C29 C30 1.415(6) . ?
C3 C4 1.396(5) . ?
C23 C22 1.404(4) . ?
C23 C18 1.429(4) . ?
O6 N6 1.260(6) . ?
C27 C28 1.358(6) . ?
C27 C26 1.402(6) . ?
C4 C5 1.371(5) . ?
C14 C13 1.356(5) . ?
C10 C11 1.371(5) . ?
C13 C12 1.407(5) . ?
C11 C12 1.393(5) . ?
C19 C20 1.351(5) . ?
C19 C18 1.424(5) . ?
C31 C30 1.366(6) . ?
C31 C32 1.403(5) . ?
N6 O5 1.187(5) . ?
N6 C21 1.467(5) . ?
C22 C21 1.373(6) . ?
C20 C21 1.388(6) . ?
N100 O103 1.229(5) . ?
N100 O102 1.254(6) . ?
N100 O101 1.286(6) . ?
